data_1539780
loop_
_publ_author_name
'Blanco, J.A.'
'Gomez Sal, J.C.'
'Rodriguez Fernandez, J.'
'Gignoux, D.'
'Rodriguez-Carvajal, J.'
'Schmitt, D.'

_publ_section_title
;
 Magnetic and electrical properties of Gd Ni1-x Cux compounds
;
_journal_name_full 'Journal of Physics: Condensed Matter'
_journal_page_first 8233
_journal_page_last 8244
_journal_volume 4
_journal_year 1992
_chemical_formula_sum 'Gd Ni'
_space_group_IT_number 63
_symmetry_space_group_name_Hall '-C 2c 2'
_symmetry_space_group_name_H-M 'C m c m'
_cell_angle_alpha 90
_cell_angle_beta 90
_cell_angle_gamma 90
_cell_formula_units_Z 4
_cell_length_a 3.778
_cell_length_b 10.365
_cell_length_c 4.221
_cell_volume 165.290
_citation_journal_id_ASTM JCOMEL
_cod_data_source_file Blanco_JCOMEL_1992_782.cif
_cod_data_source_block Gd1Ni1
_cod_original_cell_volume 165.29
_cod_original_formula_sum 'Gd1 Ni1'
_cod_database_code 1539780

loop_
_symmetry_equiv_pos_as_xyz
x,y,z
-x,-y,z+1/2
x,-y,-z
-x,y,-z+1/2
-x,-y,-z
x,y,-z-1/2
-x,y,z
x,-y,z-1/2
x+1/2,y+1/2,z
-x+1/2,-y+1/2,z+1/2
x+1/2,-y+1/2,-z
-x+1/2,y+1/2,-z+1/2
-x+1/2,-y+1/2,-z
x+1/2,y+1/2,-z-1/2
-x+1/2,y+1/2,z
x+1/2,-y+1/2,z-1/2

loop_
_atom_site_label
_atom_site_type_symbol
_atom_site_fract_x
_atom_site_fract_y
_atom_site_fract_z
_atom_site_occupancy
_atom_site_U_iso_or_equiv
Gd1 Gd 0 0.14 0.25 1 0.0
Ni1 Ni 0 0.428 0.25 1 0.0
